data_2208220
loop_
_publ_author_name
'Hua Wu'
'Xian-Wu Dong'
'Hai-Yan Liu'
'Jian-Fang Ma'

_publ_section_title (Quinolin-8-ol-\k^2^<i>N</i>,<i>O</i>)(quinolin-8-olato-\k^2^<i>N</i>,<i>O</i>)silver(I)
_journal_coeditor_code XU6094
_journal_issue 2
_journal_name_full 'Acta Crystallographica Section E'
_journal_page_first m281
_journal_page_last m282
_journal_paper_doi 10.1107/S160053680600095X
_journal_volume 62
_journal_year 2006
_chemical_formula_iupac '[Ag (C9 H6 N O) (C9 H7 N O)]'
_chemical_formula_moiety 'C18 H13 Ag N2 O2'
_chemical_formula_sum 'C18 H13 Ag N2 O2'
_chemical_formula_weight 397.17
_chemical_name_common silver(I),bis(8-hydroxyquinoline)
_chemical_name_systematic
;
(Quinolin-8-ol-\k^2^N,O)(quinolin-8-olato-\k^2^N,O)silver(I)
;
_space_group_IT_number 60
_symmetry_cell_setting orthorhombic
_symmetry_space_group_name_Hall '-P 2n 2ab'
_symmetry_space_group_name_H-M 'P b c n'
_atom_sites_solution_hydrogens geom
_atom_sites_solution_primary direct
_atom_sites_solution_secondary difmap
_audit_creation_method SHELXL-97
_cell_angle_alpha 90.00
_cell_angle_beta 90.00
_cell_angle_gamma 90.00
_cell_formula_units_Z 4
_cell_length_a 11.434(2)
_cell_length_b 14.817(3)
_cell_length_c 8.7828(18)
_cell_measurement_reflns_used 12213
_cell_measurement_temperature 291(2)
_cell_measurement_theta_max 27.5
_cell_measurement_theta_min 2.7
_cell_volume 1488.0(5)
_computing_cell_refinement PROCESS-AUTO
_computing_data_collection 'PROCESS-AUTO (Rigaku, 1998)'
_computing_data_reduction PROCESS-AUTO
_computing_molecular_graphics 'SHELXTL-Plus (Sheldrick, 1990)'
_computing_publication_material SHELXL97
_computing_structure_refinement 'SHELXL97 (Sheldrick, 1997)'
_computing_structure_solution 'SHELXS97 (Sheldrick, 1997)'
_diffrn_ambient_temperature 292(2)
_diffrn_detector_area_resol_mean 10.0
_diffrn_measured_fraction_theta_full 1.00
_diffrn_measured_fraction_theta_max 1.00
_diffrn_measurement_device_type 'Rigaku R-AXIS RAPID'
_diffrn_measurement_method '\w scan'
_diffrn_radiation_monochromator graphite
_diffrn_radiation_source rotor-target
_diffrn_radiation_type MoK\a
_diffrn_radiation_wavelength 0.71073
_diffrn_reflns_av_R_equivalents 0.034
_diffrn_reflns_av_sigmaI/netI 0.050
_diffrn_reflns_limit_h_max 14
_diffrn_reflns_limit_h_min 0
_diffrn_reflns_limit_k_max 19
_diffrn_reflns_limit_k_min 0
_diffrn_reflns_limit_l_max 11
_diffrn_reflns_limit_l_min 0
_diffrn_reflns_number 13341
_diffrn_reflns_theta_full 25.0
_diffrn_reflns_theta_max 27.5
_diffrn_reflns_theta_min 2.3
_diffrn_standards_interval_count 0
_diffrn_standards_interval_time 0
_diffrn_standards_number 0
_exptl_absorpt_coefficient_mu 1.365
_exptl_absorpt_correction_T_max 0.880
_exptl_absorpt_correction_T_min 0.602
_exptl_absorpt_correction_type multi-scan
_exptl_absorpt_process_details '(ABSCOR; Higashi, 1995)'
_exptl_crystal_colour yellow
_exptl_crystal_density_diffrn 1.773
_exptl_crystal_density_method 'not measured'
_exptl_crystal_description block
_exptl_crystal_F_000 792
_exptl_crystal_size_max 0.37
_exptl_crystal_size_mid 0.11
_exptl_crystal_size_min 0.10
_refine_diff_density_max 0.27
_refine_diff_density_min -0.59
_refine_ls_extinction_method none
_refine_ls_goodness_of_fit_ref 0.890
_refine_ls_hydrogen_treatment constr
_refine_ls_matrix_type full
_refine_ls_number_parameters 106
_refine_ls_number_reflns 1705
_refine_ls_number_restraints 1
_refine_ls_restrained_S_all 0.890
_refine_ls_R_factor_all 0.049
_refine_ls_R_factor_gt 0.025
_refine_ls_shift/su_max 0.000
_refine_ls_shift/su_mean 0.000
_refine_ls_structure_factor_coef Fsqd
_refine_ls_weighting_details 'calc w=1/[\s^2^(Fo^2^)+(0.0128P)^2^] where P=(Fo^2^+2Fc^2^)/3'
_refine_ls_weighting_scheme calc
_refine_ls_wR_factor_gt 0.045
_refine_ls_wR_factor_ref 0.047
_reflns_number_gt 1032
_reflns_number_total 1705
_reflns_threshold_expression I>2\s(I)
_cod_data_source_file xu6094.cif
_cod_data_source_block I
_cod_depositor_comments
;
The following automatic conversions were performed:

'_chemical_melting_point' value 'not measured ' was changed to '?' -
the value is undefined or not given.

Automatic conversion script
Id: cif_fix_values 1646 2011-03-28 12:23:43Z adriana 

The following automatic conversions were performed:

'_chemical_melting_point' value 'not measured ' was changed to '?' -
the value is undefined or not given.

Automatic conversion script
Id: cif_fix_values 1715 2011-07-08 13:25:40Z adriana 
;
_cod_database_code 2208220
_cod_database_fobs_code 2208220

loop_
_symmetry_equiv_pos_as_xyz
'x, y, z'
'-x+1/2, -y+1/2, z+1/2'
'x+1/2, -y+1/2, -z'
'-x, y, -z+1/2'
'-x, -y, -z'
'x-1/2, y-1/2, -z-1/2'
'-x-1/2, y-1/2, z'
'x, -y, z-1/2'

loop_
_atom_site_label
_atom_site_fract_x
_atom_site_fract_y
_atom_site_fract_z
_atom_site_U_iso_or_equiv
_atom_site_adp_type
_atom_site_calc_flag
_atom_site_refinement_flags
_atom_site_occupancy
_atom_site_type_symbol
Ag1 0.0000 0.178347(18) 0.7500 0.05144(10) Uani d S 1 Ag
O1 0.05240(14) 0.06364(11) 0.5555(2) 0.0544(5) Uani d D 1 O
H8 0.0166 0.0175 0.5208 0.030(12) Uiso d PRD 0.50 H
N1 0.17660(16) 0.20825(13) 0.6525(2) 0.0405(5) Uani d . 1 N
C3 0.4122(2) 0.22663(19) 0.5778(3) 0.0493(7) Uani d . 1 C
H3 0.4916 0.2326 0.5568 0.059 Uiso calc R 1 H
C4 0.3527(2) 0.14824(16) 0.5322(3) 0.0389(6) Uani d . 1 C
C9 0.2317(2) 0.14165(15) 0.5701(3) 0.0358(5) Uani d . 1 C
C7 0.2199(2) 0.00217(18) 0.4316(3) 0.0505(7) Uani d . 1 C
H7 0.1770 -0.0465 0.3951 0.061 Uiso calc R 1 H
C1 0.2375(2) 0.28184(18) 0.6872(3) 0.0508(7) Uani d . 1 C
H1 0.1992 0.3283 0.7382 0.061 Uiso calc R 1 H
C6 0.3382(2) 0.00811(18) 0.3959(3) 0.0550(7) Uani d . 1 C
H6 0.3728 -0.0370 0.3377 0.066 Uiso calc R 1 H
C2 0.3554(2) 0.29353(18) 0.6517(3) 0.0540(7) Uani d . 1 C
H2 0.3942 0.3464 0.6784 0.065 Uiso calc R 1 H
C8 0.1643(2) 0.06624(16) 0.5196(3) 0.0413(6) Uani d . 1 C
C5 0.4045(2) 0.07946(16) 0.4452(3) 0.0510(7) Uani d . 1 C
H5 0.4836 0.0823 0.4210 0.061 Uiso calc R 1 H

loop_
_atom_site_aniso_label
_atom_site_aniso_U_11
_atom_site_aniso_U_22
_atom_site_aniso_U_33
_atom_site_aniso_U_12
_atom_site_aniso_U_13
_atom_site_aniso_U_23
Ag1 0.03893(14) 0.05773(17) 0.05765(18) 0.000 0.01618(18) 0.000
O1 0.0368(9) 0.0523(11) 0.0742(14) -0.0102(8) 0.0115(10) -0.0206(11)
N1 0.0361(11) 0.0450(11) 0.0405(12) -0.0038(10) 0.0070(11) -0.0023(10)
C3 0.0318(13) 0.0701(17) 0.0460(16) -0.0073(14) 0.0011(13) 0.0113(15)
C4 0.0336(13) 0.0454(14) 0.0376(14) 0.0027(11) -0.0003(12) 0.0082(11)
C9 0.0339(13) 0.0418(13) 0.0319(13) 0.0013(11) 0.0004(11) 0.0054(11)
C7 0.0500(15) 0.0418(13) 0.0597(17) 0.0032(14) 0.0026(15) -0.0052(15)
C1 0.0538(16) 0.0513(15) 0.0472(15) -0.0047(15) 0.0075(14) -0.0067(13)
C6 0.0518(15) 0.0480(15) 0.065(2) 0.0164(15) 0.0105(16) -0.0023(14)
C2 0.0477(16) 0.0582(16) 0.0562(18) -0.0195(14) 0.0001(15) -0.0020(15)
C8 0.0372(13) 0.0406(14) 0.0460(15) 0.0018(12) 0.0019(13) 0.0025(12)
C5 0.0288(13) 0.0647(17) 0.0596(18) 0.0128(13) 0.0059(14) 0.0080(15)

loop_
_atom_type_symbol
_atom_type_description
_atom_type_scat_dispersion_real
_atom_type_scat_dispersion_imag
_atom_type_scat_source
C C 0.0033 0.0016 'International Tables Vol C Tables 4.2.6.8 and 6.1.1.4'
H H 0.0000 0.0000 'International Tables Vol C Tables 4.2.6.8 and 6.1.1.4'
N N 0.0061 0.0033 'International Tables Vol C Tables 4.2.6.8 and 6.1.1.4'
O O 0.0106 0.0060 'International Tables Vol C Tables 4.2.6.8 and 6.1.1.4'
Ag Ag -0.8971 1.1015 'International Tables Vol C Tables 4.2.6.8 and 6.1.1.4'

loop_
_geom_angle_atom_site_label_1
_geom_angle_atom_site_label_2
_geom_angle_atom_site_label_3
_geom_angle_site_symmetry_1
_geom_angle_site_symmetry_3
_geom_angle
_geom_angle_publ_flag
N1 Ag1 N1 . 4_556 157.16(10) yes
N1 Ag1 O1 . . 69.78(6) yes
N1 Ag1 O1 4_556 . 128.07(6) yes
N1 Ag1 O1 . 4_556 128.07(6) ?
N1 Ag1 O1 4_556 4_556 69.78(6) ?
O1 Ag1 O1 . 4_556 93.62(9) yes
C8 O1 Ag1 . . 112.26(15) ?
C8 O1 H8 . . 113.8 ?
Ag1 O1 H8 . . 132.7 ?
C1 N1 C9 . . 118.0(2) ?
C1 N1 Ag1 . . 123.18(16) ?
C9 N1 Ag1 . . 118.18(15) ?
C2 C3 C4 . . 120.7(2) ?
C2 C3 H3 . . 119.6 ?
C4 C3 H3 . . 119.6 ?
C5 C4 C3 . . 123.4(2) ?
C5 C4 C9 . . 119.1(2) ?
C3 C4 C9 . . 117.4(2) ?
N1 C9 C4 . . 121.2(2) ?
N1 C9 C8 . . 118.5(2) ?
C4 C9 C8 . . 120.3(2) ?
C8 C7 C6 . . 122.1(3) ?
C8 C7 H7 . . 119.0 ?
C6 C7 H7 . . 119.0 ?
N1 C1 C2 . . 123.8(3) ?
N1 C1 H1 . . 118.1 ?
C2 C1 H1 . . 118.1 ?
C5 C6 C7 . . 121.0(3) ?
C5 C6 H6 . . 119.5 ?
C7 C6 H6 . . 119.5 ?
C3 C2 C1 . . 118.7(3) ?
C3 C2 H2 . . 120.6 ?
C1 C2 H2 . . 120.6 ?
O1 C8 C7 . . 124.2(2) ?
O1 C8 C9 . . 118.2(2) ?
C7 C8 C9 . . 117.6(2) ?
C6 C5 C4 . . 119.8(2) ?
C6 C5 H5 . . 120.1 ?
C4 C5 H5 . . 120.1 ?

loop_
_geom_bond_atom_site_label_1
_geom_bond_atom_site_label_2
_geom_bond_site_symmetry_2
_geom_bond_distance
_geom_bond_publ_flag
Ag1 N1 . 2.2377(19) yes
Ag1 N1 4_556 2.2377(19) ?
Ag1 O1 . 2.4831(17) yes
Ag1 O1 4_556 2.4831(17) ?
O1 C8 . 1.318(3) ?
O1 H8 . 0.8526 ?
N1 C1 . 1.329(3) ?
N1 C9 . 1.376(3) ?
C3 C2 . 1.351(3) ?
C3 C4 . 1.404(3) ?
C3 H3 . 0.9300 ?
C4 C5 . 1.405(3) ?
C4 C9 . 1.427(3) ?
C9 C8 . 1.428(3) ?
C7 C8 . 1.379(3) ?
C7 C6 . 1.391(3) ?
C7 H7 . 0.9300 ?
C1 C2 . 1.395(4) ?
C1 H1 . 0.9300 ?
C6 C5 . 1.371(3) ?
C6 H6 . 0.9300 ?
C2 H2 . 0.9300 ?
C5 H5 . 0.9300 ?

loop_
_geom_hbond_atom_site_label_D
_geom_hbond_atom_site_label_H
_geom_hbond_atom_site_label_A
_geom_hbond_site_symmetry_A
_geom_hbond_distance_DH
_geom_hbond_distance_HA
_geom_hbond_distance_DA
_geom_hbond_angle_DHA
O1 H8 O1 5_556 0.85 1.59 2.438(3) 175
